data_4066625
loop_
_publ_author_name
'Namura, Kyo'
'Kakuta, Satoshi'
'Suzuki, Hiroharu'

_publ_section_title
;
 Synthesis of Ruthenium Polyhydride Clusters with
 1,4,7-Triazacyclononane-Type Ligands: Stereo and Electronic Effects of
 Ancillary Ligands
;
_journal_issue 19
_journal_name_full Organometallics
_journal_page_first 4305
_journal_paper_doi 10.1021/om100549d
_journal_volume 29
_journal_year 2010
_chemical_formula_sum 'C30 H40 B N3 Ru'
_chemical_formula_weight 554.53
_chemical_name_systematic
; 
 ? 
;
_space_group_IT_number 4
_symmetry_cell_setting monoclinic
_symmetry_space_group_name_Hall 'P 2yb'
_symmetry_space_group_name_H-M 'P 1 21 1'
_atom_sites_solution_hydrogens geom
_atom_sites_solution_primary direct
_atom_sites_solution_secondary difmap
_audit_creation_method SHELXL-97
_cell_angle_alpha 90.00
_cell_angle_beta 92.650(5)
_cell_angle_gamma 90.00
_cell_formula_units_Z 2
_cell_length_a 9.7101(16)
_cell_length_b 10.2653(19)
_cell_length_c 13.582(2)
_cell_measurement_reflns_used 10212
_cell_measurement_temperature 153(2)
_cell_measurement_theta_max 27.46
_cell_measurement_theta_min 3.00
_cell_volume 1352.4(4)
_computing_cell_refinement PROCESS-AUTO
_computing_data_collection 'PROCESS-AUTO (Rigaku, 1998)'
_computing_data_reduction 'SHELXS-97 (Sheldrick, 1990)'
_computing_molecular_graphics 'ORTEX (P.McArdle, 1995)'
_computing_publication_material SHELXL-97
_computing_structure_refinement 'SHELXL-97 (Sheldrick, 1997)'
_computing_structure_solution SHELXS-97
_diffrn_ambient_temperature 153(2)
_diffrn_detector_area_resol_mean 10
_diffrn_measured_fraction_theta_full 0.974
_diffrn_measured_fraction_theta_max 0.974
_diffrn_measurement_device_type 'Rigaku R-AXIS RAPID Imaging Plate'
_diffrn_measurement_method \w
_diffrn_radiation_monochromator graphite
_diffrn_radiation_source 'Rigaku Rotating Anode Ultrax18'
_diffrn_radiation_type MoK\a
_diffrn_radiation_wavelength 0.71069
_diffrn_reflns_av_R_equivalents 0.0478
_diffrn_reflns_av_sigmaI/netI 0.0645
_diffrn_reflns_limit_h_max 12
_diffrn_reflns_limit_h_min -10
_diffrn_reflns_limit_k_max 13
_diffrn_reflns_limit_k_min -13
_diffrn_reflns_limit_l_max 17
_diffrn_reflns_limit_l_min -16
_diffrn_reflns_number 10212
_diffrn_reflns_theta_full 27.46
_diffrn_reflns_theta_max 27.46
_diffrn_reflns_theta_min 3.00
_exptl_absorpt_coefficient_mu 0.603
_exptl_absorpt_correction_T_max 1.0000
_exptl_absorpt_correction_T_min 0.5334
_exptl_absorpt_correction_type empirical
_exptl_crystal_colour colorless
_exptl_crystal_density_diffrn 1.362
_exptl_crystal_density_meas ?
_exptl_crystal_density_method 'not measured'
_exptl_crystal_description needle
_exptl_crystal_F_000 580
_exptl_crystal_size_max 0.710
_exptl_crystal_size_mid 0.090
_exptl_crystal_size_min 0.070
_refine_diff_density_max 1.396
_refine_diff_density_min -1.049
_refine_diff_density_rms 0.097
_refine_ls_abs_structure_details 'Flack H D (1983), Acta Cryst. A39, 876-881'
_refine_ls_abs_structure_Flack 0.03(4)
_refine_ls_extinction_method none
_refine_ls_goodness_of_fit_ref 1.119
_refine_ls_hydrogen_treatment refall
_refine_ls_matrix_type full
_refine_ls_number_parameters 316
_refine_ls_number_reflns 5808
_refine_ls_number_restraints 1
_refine_ls_restrained_S_all 1.119
_refine_ls_R_factor_all 0.0566
_refine_ls_R_factor_gt 0.0467
_refine_ls_shift/su_max 0.001
_refine_ls_shift/su_mean 0.000
_refine_ls_structure_factor_coef Fsqd
_refine_ls_weighting_details 'calc w=1/[\s^2^(Fo^2^)+(0.0473P)^2^+1.7682P] where P=(Fo^2^+2Fc^2^)/3'
_refine_ls_weighting_scheme calc
_refine_ls_wR_factor_gt 0.1157
_refine_ls_wR_factor_ref 0.1290
_reflns_number_gt 5120
_reflns_number_total 3199
_reflns_threshold_expression >2sigma(I)
_cod_data_source_file om100549d_si_001.cif
_cod_data_source_block complex2aBPh4
_cod_depositor_comments
;
The following automatic conversions were performed:
'_atom_site_symetry_multiplicity' tag replaced with
'_atom_site_symmetry_multiplicity'.

Automatic conversion script
Id: cif_correct_tags 1440 2010-10-19 06:21:57Z saulius 

The following automatic conversions were performed:

'_symmetry_cell_setting' value 'Monoclinic' changed to 'monoclinic'
according to /home/saulius/struct/CIF-dictionaries/cif_core.dic
dictionary named 'cif_core.dic' version 2.4.1 from
2010-06-29.

'_exptl_absorpt_correction_type' value 'Empirical'
changed to 'empirical' according to
/home/saulius/struct/CIF-dictionaries/cif_core.dic dictionary named
'cif_core.dic' version 2.4.1 from 2010-06-29.

Automatic conversion script
Id: cif_fix_values 1715 2011-07-08 13:25:40Z adriana 

The following automatic conversions were performed:

'_exptl_crystal_density_meas' value 'not measured' was changed to '?'
- the value is perceived as not measured.

Automatic conversion script
Id: cif_fix_values 3008 2015-01-20 13:52:24Z robertas 
;
_cod_original_cell_volume 1352.3(4)
_cod_original_sg_symbol_H-M P21
_cod_database_code 4066625

loop_
_symmetry_equiv_pos_as_xyz
'x, y, z'
'-x, y+1/2, -z'

loop_
_atom_site_label
_atom_site_type_symbol
_atom_site_fract_x
_atom_site_fract_y
_atom_site_fract_z
_atom_site_U_iso_or_equiv
_atom_site_adp_type
_atom_site_occupancy
_atom_site_symmetry_multiplicity
_atom_site_calc_flag
_atom_site_refinement_flags
Ru1 Ru 0.33139(4) 0.12295(5) 0.85574(2) 0.03675(12) Uani 1 1 d .
N2 N 0.3115(4) 0.0318(4) 0.7157(3) 0.0314(9) Uani 1 1 d .
HN2 H 0.3429 -0.0536 0.7211 0.038 Uiso 1 1 calc R
N1 N 0.3628(5) 0.2874(4) 0.7623(4) 0.0409(10) Uani 1 1 d .
HN1 H 0.4425 0.3308 0.7843 0.049 Uiso 1 1 calc R
N3 N 0.1147(5) 0.1725(5) 0.8125(4) 0.0418(11) Uani 1 1 d .
H3 H 0.0636 0.1767 0.8687 0.050 Uiso 1 1 calc R
C2 C 0.4033(6) 0.1065(8) 0.6524(3) 0.0438(15) Uani 1 1 d .
H2A H 0.5006 0.0887 0.6731 0.053 Uiso 1 1 calc R
H2B H 0.3887 0.0774 0.5832 0.053 Uiso 1 1 calc R
C1 C 0.3770(6) 0.2481(6) 0.6583(4) 0.0403(12) Uani 1 1 d .
H1A H 0.2915 0.2700 0.6193 0.048 Uiso 1 1 calc R
H1B H 0.4542 0.2965 0.6303 0.048 Uiso 1 1 calc R
C6 C 0.2403(7) 0.3758(5) 0.7747(5) 0.0483(14) Uani 1 1 d .
H6A H 0.2413 0.4469 0.7255 0.058 Uiso 1 1 calc R
H6B H 0.2462 0.4153 0.8412 0.058 Uiso 1 1 calc R
C5 C 0.1072(6) 0.2997(6) 0.7613(4) 0.0408(12) Uani 1 1 d .
H5A H 0.0309 0.3515 0.7871 0.049 Uiso 1 1 calc R
H5B H 0.0866 0.2850 0.6901 0.049 Uiso 1 1 calc R
C4 C 0.0658(6) 0.0597(6) 0.7508(5) 0.0401(12) Uani 1 1 d .
H4A H -0.0256 0.0799 0.7192 0.048 Uiso 1 1 calc R
H4B H 0.0560 -0.0181 0.7930 0.048 Uiso 1 1 calc R
C3 C 0.1667(5) 0.0318(5) 0.6730(4) 0.0385(11) Uani 1 1 d .
H3A H 0.1456 -0.0541 0.6429 0.046 Uiso 1 1 calc R
H3B H 0.1573 0.0986 0.6206 0.046 Uiso 1 1 calc R
C7 C 0.7860(5) 0.7582(5) 0.8322(4) 0.0261(10) Uani 1 1 d .
C8 C 0.7404(6) 0.8792(5) 0.8690(4) 0.0316(11) Uani 1 1 d .
H8 H 0.6554 0.9136 0.8430 0.038 Uiso 1 1 calc R
C9 C 0.8134(6) 0.9500(5) 0.9410(4) 0.0386(12) Uani 1 1 d .
H9 H 0.7786 1.0313 0.9621 0.046 Uiso 1 1 calc R
C10 C 0.9368(6) 0.9032(6) 0.9824(4) 0.0398(12) Uani 1 1 d .
H10 H 0.9869 0.9507 1.0323 0.048 Uiso 1 1 calc R
C11 C 0.9850(5) 0.7843(5) 0.9484(4) 0.0352(11) Uani 1 1 d .
H11 H 1.0695 0.7502 0.9755 0.042 Uiso 1 1 calc R
C12 C 0.9114(5) 0.7145(5) 0.8753(3) 0.0305(10) Uani 1 1 d .
H12 H 0.9478 0.6340 0.8539 0.037 Uiso 1 1 calc R
C13 C 0.7747(5) 0.7572(5) 0.6434(4) 0.0270(10) Uani 1 1 d .
C14 C 0.7262(7) 0.8782(5) 0.6093(4) 0.0393(12) Uani 1 1 d .
H14 H 0.6450 0.9126 0.6358 0.047 Uiso 1 1 calc R
C15 C 0.7912(8) 0.9498(5) 0.5389(4) 0.0493(15) Uani 1 1 d .
H15 H 0.7554 1.0324 0.5191 0.059 Uiso 1 1 calc R
C16 C 0.9091(7) 0.9015(6) 0.4968(4) 0.0451(14) Uani 1 1 d .
H16 H 0.9542 0.9492 0.4478 0.054 Uiso 1 1 calc R
C17 C 0.9577(6) 0.7823(6) 0.5289(4) 0.0418(13) Uani 1 1 d .
H17 H 1.0378 0.7478 0.5009 0.050 Uiso 1 1 calc R
C18 C 0.8950(5) 0.7111(5) 0.5999(3) 0.0314(10) Uani 1 1 d .
H18 H 0.9332 0.6296 0.6201 0.038 Uiso 1 1 calc R
C19 C 0.7283(5) 0.5263(5) 0.7427(4) 0.0265(11) Uani 1 1 d .
C20 C 0.7340(5) 0.4479(5) 0.6574(4) 0.0293(11) Uani 1 1 d .
H20 H 0.7355 0.4890 0.5948 0.035 Uiso 1 1 calc R
C21 C 0.7374(5) 0.3122(5) 0.6622(4) 0.0373(12) Uani 1 1 d .
H21 H 0.7416 0.2630 0.6031 0.045 Uiso 1 1 calc R
C22 C 0.7349(5) 0.2480(5) 0.7519(5) 0.0410(13) Uani 1 1 d .
H22 H 0.7394 0.1557 0.7553 0.049 Uiso 1 1 calc R
C23 C 0.7257(6) 0.3232(6) 0.8376(4) 0.0368(13) Uani 1 1 d .
H23 H 0.7202 0.2814 0.8997 0.044 Uiso 1 1 calc R
C24 C 0.7244(5) 0.4580(5) 0.8322(4) 0.0312(11) Uani 1 1 d .
H24 H 0.7208 0.5064 0.8916 0.037 Uiso 1 1 calc R
C25 C 0.5394(5) 0.7028(4) 0.7377(4) 0.0269(9) Uani 1 1 d .
C26 C 0.4558(5) 0.7070(5) 0.6500(4) 0.0334(10) Uani 1 1 d .
H26 H 0.4988 0.7055 0.5885 0.040 Uiso 1 1 calc R
C27 C 0.3129(6) 0.7133(5) 0.6502(4) 0.0391(12) Uani 1 1 d .
H27 H 0.2608 0.7160 0.5893 0.047 Uiso 1 1 calc R
C28 C 0.2447(5) 0.7158(5) 0.7380(4) 0.0376(11) Uani 1 1 d .
H28 H 0.1470 0.7211 0.7380 0.045 Uiso 1 1 calc R
C29 C 0.3246(5) 0.7102(5) 0.8260(4) 0.0368(11) Uani 1 1 d .
H29 H 0.2807 0.7105 0.8871 0.044 Uiso 1 1 calc R
C30 C 0.4670(5) 0.7043(5) 0.8253(4) 0.0326(10) Uani 1 1 d .
H30 H 0.5182 0.7012 0.8866 0.039 Uiso 1 1 calc R
B1 B 0.7069(6) 0.6855(6) 0.7390(4) 0.0242(12) Uani 1 1 d .

loop_
_atom_site_aniso_label
_atom_site_aniso_U_11
_atom_site_aniso_U_22
_atom_site_aniso_U_33
_atom_site_aniso_U_23
_atom_site_aniso_U_13
_atom_site_aniso_U_12
Ru1 0.0501(2) 0.03116(18) 0.02774(17) 0.0001(2) -0.01207(14) 0.0034(2)
N2 0.038(2) 0.027(2) 0.029(2) -0.0036(16) -0.0071(18) 0.0019(17)
N1 0.043(2) 0.029(2) 0.049(3) 0.001(2) -0.014(2) -0.0056(19)
N3 0.045(3) 0.040(2) 0.041(2) 0.0007(19) 0.007(2) 0.0064(19)
C2 0.055(3) 0.052(4) 0.0233(19) 0.001(3) -0.0100(19) -0.002(3)
C1 0.037(3) 0.046(3) 0.037(3) 0.014(2) 0.000(2) 0.000(2)
C6 0.063(4) 0.021(2) 0.060(4) 0.000(2) -0.012(3) 0.008(2)
C5 0.045(3) 0.042(3) 0.035(3) -0.001(2) -0.003(2) 0.014(2)
C4 0.033(3) 0.038(3) 0.048(3) 0.004(2) -0.008(2) -0.002(2)
C3 0.037(3) 0.030(2) 0.046(3) -0.002(2) -0.015(2) -0.002(2)
C7 0.024(2) 0.026(2) 0.027(2) 0.0013(18) 0.000(2) -0.0010(18)
C8 0.038(3) 0.027(3) 0.029(2) -0.003(2) -0.004(2) 0.002(2)
C9 0.053(3) 0.027(2) 0.036(3) -0.005(2) 0.005(2) -0.003(2)
C10 0.047(3) 0.040(3) 0.032(3) -0.004(2) 0.000(2) -0.012(2)
C11 0.027(2) 0.049(3) 0.030(2) 0.003(2) -0.001(2) -0.008(2)
C12 0.032(2) 0.033(2) 0.026(2) 0.0006(19) -0.0016(19) -0.0022(19)
C13 0.030(2) 0.025(2) 0.025(2) -0.0038(19) -0.006(2) -0.0018(19)
C14 0.063(4) 0.031(3) 0.023(2) 0.000(2) 0.003(2) 0.003(2)
C15 0.088(5) 0.026(3) 0.033(3) 0.006(2) -0.011(3) -0.008(3)
C16 0.056(3) 0.046(3) 0.032(3) 0.000(2) -0.004(3) -0.025(3)
C17 0.037(3) 0.064(4) 0.024(2) -0.003(2) -0.001(2) -0.016(3)
C18 0.026(2) 0.040(3) 0.028(2) -0.005(2) -0.0077(19) -0.0026(19)
C19 0.020(2) 0.027(3) 0.032(3) 0.000(2) -0.002(2) 0.0015(19)
C20 0.031(3) 0.035(3) 0.023(2) -0.003(2) 0.002(2) 0.001(2)
C21 0.032(3) 0.035(3) 0.045(3) -0.014(2) 0.003(2) -0.001(2)
C22 0.025(2) 0.025(2) 0.072(4) 0.001(2) -0.011(2) -0.0003(18)
C23 0.031(3) 0.038(3) 0.040(3) 0.013(2) -0.012(2) -0.005(2)
C24 0.036(3) 0.035(3) 0.023(2) -0.002(2) -0.006(2) 0.001(2)
C25 0.029(2) 0.016(2) 0.034(2) -0.0015(17) -0.0065(19) 0.0037(16)
C26 0.038(3) 0.033(3) 0.028(2) -0.007(2) -0.010(2) 0.008(2)
C27 0.040(3) 0.031(3) 0.043(3) -0.009(2) -0.022(2) 0.002(2)
C28 0.031(2) 0.022(2) 0.059(3) -0.001(2) -0.007(2) -0.0006(19)
C29 0.030(2) 0.035(3) 0.045(3) 0.003(2) 0.004(2) 0.000(2)
C30 0.033(2) 0.037(3) 0.027(2) 0.007(2) -0.005(2) 0.001(2)
B1 0.028(3) 0.023(3) 0.021(2) -0.003(2) -0.008(2) 0.004(2)

loop_
_atom_type_symbol
_atom_type_description
_atom_type_scat_dispersion_real
_atom_type_scat_dispersion_imag
_atom_type_scat_source
C C 0.0033 0.0016 'International Tables Vol C Tables 4.2.6.8 and 6.1.1.4'
H H 0.0000 0.0000 'International Tables Vol C Tables 4.2.6.8 and 6.1.1.4'
N N 0.0061 0.0033 'International Tables Vol C Tables 4.2.6.8 and 6.1.1.4'
Ru Ru -1.2594 0.8363 'International Tables Vol C Tables 4.2.6.8 and 6.1.1.4'
B B 0.0013 0.0007 'International Tables Vol C Tables 4.2.6.8 and 6.1.1.4'

loop_
_geom_angle_atom_site_label_1
_geom_angle_atom_site_label_2
_geom_angle_atom_site_label_3
_geom_angle
N2 Ru1 N1 79.97(18)
N2 Ru1 N3 79.50(17)
N1 Ru1 N3 79.75(18)
C2 N2 C3 110.8(4)
C2 N2 Ru1 105.1(3)
C3 N2 Ru1 113.1(3)
C1 N1 C6 112.2(5)
C1 N1 Ru1 111.8(3)
C6 N1 Ru1 105.8(3)
C5 N3 C4 114.3(5)
C5 N3 Ru1 110.6(4)
C4 N3 Ru1 104.1(3)
C1 C2 N2 111.5(5)
C2 C1 N1 110.1(4)
N1 C6 C5 110.4(4)
N3 C5 C6 112.1(5)
N3 C4 C3 110.0(4)
N2 C3 C4 111.1(5)
C12 C7 C8 114.4(5)
C12 C7 B1 123.2(4)
C8 C7 B1 122.0(5)
C9 C8 C7 123.3(5)
C10 C9 C8 120.6(5)
C9 C10 C11 117.8(5)
C10 C11 C12 121.1(5)
C11 C12 C7 122.7(5)
C14 C13 C18 115.5(5)
C14 C13 B1 120.9(5)
C18 C13 B1 123.1(5)
C15 C14 C13 122.9(6)
C14 C15 C16 120.3(6)
C17 C16 C15 117.6(5)
C18 C17 C16 122.6(5)
C17 C18 C13 121.1(5)
C24 C19 C20 115.3(5)
C24 C19 B1 120.9(5)
C20 C19 B1 123.3(5)
C21 C20 C19 122.2(5)
C22 C21 C20 120.9(5)
C21 C22 C23 118.2(5)
C24 C23 C22 120.4(5)
C23 C24 C19 123.0(5)
C26 C25 C30 115.0(4)
C26 C25 B1 123.1(4)
C30 C25 B1 121.7(4)
C27 C26 C25 122.3(5)
C26 C27 C28 121.2(5)
C27 C28 C29 117.7(5)
C30 C29 C28 120.8(5)
C29 C30 C25 122.9(5)
C7 B1 C25 113.1(4)
C7 B1 C19 112.1(5)
C25 B1 C19 103.4(4)
C7 B1 C13 102.4(4)
C25 B1 C13 112.0(4)
C19 B1 C13 114.2(5)

loop_
_geom_bond_atom_site_label_1
_geom_bond_atom_site_label_2
_geom_bond_distance
Ru1 N2 2.121(4)
Ru1 N1 2.143(5)
Ru1 N3 2.217(5)
N2 C2 1.481(8)
N2 C3 1.496(6)
N1 C1 1.481(8)
N1 C6 1.512(7)
N3 C5 1.480(7)
N3 C4 1.494(7)
C2 C1 1.479(10)
C6 C5 1.513(9)
C4 C3 1.501(8)
C7 C12 1.399(7)
C7 C8 1.418(7)
C7 B1 1.631(8)
C8 C9 1.387(8)
C9 C10 1.386(8)
C10 C11 1.394(8)
C11 C12 1.395(7)
C13 C14 1.400(7)
C13 C18 1.415(7)
C13 B1 1.655(8)
C14 C15 1.382(8)
C15 C16 1.394(10)
C16 C17 1.376(9)
C17 C18 1.374(7)
C19 C24 1.405(8)
C19 C20 1.414(7)
C19 B1 1.648(8)
C20 C21 1.395(8)
C21 C22 1.387(9)
C22 C23 1.403(9)
C23 C24 1.386(8)
C25 C26 1.410(7)
C25 C30 1.411(7)
C25 B1 1.635(7)
C26 C27 1.390(7)
C27 C28 1.391(8)
C28 C29 1.396(8)
C29 C30 1.385(7)

loop_
_geom_torsion_atom_site_label_1
_geom_torsion_atom_site_label_2
_geom_torsion_atom_site_label_3
_geom_torsion_atom_site_label_4
_geom_torsion
N1 Ru1 N2 C2 31.3(4)
N3 Ru1 N2 C2 112.6(4)
N1 Ru1 N2 C3 -89.8(4)
N3 Ru1 N2 C3 -8.4(3)
N2 Ru1 N1 C1 -9.3(4)
N3 Ru1 N1 C1 -90.3(4)
N2 Ru1 N1 C6 113.2(4)
N3 Ru1 N1 C6 32.1(4)
N2 Ru1 N3 C5 -91.9(4)
N1 Ru1 N3 C5 -10.4(4)
N2 Ru1 N3 C4 31.3(3)
N1 Ru1 N3 C4 112.9(3)
C3 N2 C2 C1 71.8(5)
Ru1 N2 C2 C1 -50.7(5)
N2 C2 C1 N1 44.4(6)
C6 N1 C1 C2 -134.1(5)
Ru1 N1 C1 C2 -15.3(5)
C1 N1 C6 C5 71.8(6)
Ru1 N1 C6 C5 -50.4(5)
C4 N3 C5 C6 -131.5(5)
Ru1 N3 C5 C6 -14.4(6)
N1 C6 C5 N3 43.5(7)
C5 N3 C4 C3 70.6(6)
Ru1 N3 C4 C3 -50.2(5)
C2 N2 C3 C4 -134.5(5)
Ru1 N2 C3 C4 -16.8(5)
N3 C4 C3 N2 46.0(6)
C12 C7 C8 C9 0.6(7)
B1 C7 C8 C9 -172.9(5)
C7 C8 C9 C10 -1.0(8)
C8 C9 C10 C11 0.8(8)
C9 C10 C11 C12 -0.2(7)
C10 C11 C12 C7 -0.3(7)
C8 C7 C12 C11 0.1(7)
B1 C7 C12 C11 173.4(5)
C18 C13 C14 C15 -0.8(8)
B1 C13 C14 C15 170.9(5)
C13 C14 C15 C16 1.3(9)
C14 C15 C16 C17 -0.8(9)
C15 C16 C17 C18 -0.2(8)
C16 C17 C18 C13 0.7(8)
C14 C13 C18 C17 -0.2(7)
B1 C13 C18 C17 -171.7(5)
C24 C19 C20 C21 -0.8(7)
B1 C19 C20 C21 -173.0(5)
C19 C20 C21 C22 0.2(8)
C20 C21 C22 C23 1.4(8)
C21 C22 C23 C24 -2.4(8)
C22 C23 C24 C19 1.8(8)
C20 C19 C24 C23 -0.2(8)
B1 C19 C24 C23 172.2(5)
C30 C25 C26 C27 0.5(7)
B1 C25 C26 C27 175.8(5)
C25 C26 C27 C28 0.0(8)
C26 C27 C28 C29 -0.7(8)
C27 C28 C29 C30 0.9(8)
C28 C29 C30 C25 -0.4(8)
C26 C25 C30 C29 -0.3(7)
B1 C25 C30 C29 -175.6(5)
C12 C7 B1 C25 150.5(5)
C8 C7 B1 C25 -36.6(7)
C12 C7 B1 C19 34.1(7)
C8 C7 B1 C19 -153.0(5)
C12 C7 B1 C13 -88.8(6)
C8 C7 B1 C13 84.1(6)
C26 C25 B1 C7 148.8(5)
C30 C25 B1 C7 -36.2(6)
C26 C25 B1 C19 -89.7(6)
C30 C25 B1 C19 85.2(6)
C26 C25 B1 C13 33.7(6)
C30 C25 B1 C13 -151.4(4)
C24 C19 B1 C7 40.5(7)
C20 C19 B1 C7 -147.8(5)
C24 C19 B1 C25 -81.6(6)
C20 C19 B1 C25 90.1(6)
C24 C19 B1 C13 156.4(4)
C20 C19 B1 C13 -31.8(8)
C14 C13 B1 C7 -81.7(6)
C18 C13 B1 C7 89.3(5)
C14 C13 B1 C25 39.7(7)
C18 C13 B1 C25 -149.2(5)
C14 C13 B1 C19 156.9(5)
C18 C13 B1 C19 -32.1(7)
